data_7205024
loop_
_publ_author_name
'Nilges, Tom'
'Reiser, Sara'
'Hong, Jung Hoon'
'Gaudin, Etienne'
'Pfitzner, Arno'

_publ_section_exptl_refinement 173K
_publ_section_title
;
 Preparation, structural, Raman and impedance spectroscopic
 characterisation of the silver ion conductor (AgI)2Ag3SbS3
;
_journal_coden_ASTM PPCPFQ
_journal_issue 23
_journal_name_full 'Physical Chemistry Chemical Physics'
_journal_page_first 5888
_journal_page_last 5894
_journal_paper_doi 10.1039/b203556a
_journal_volume 4
_journal_year 2002
_chemical_formula_sum 'Ag5 I2 S3 Sb'
_chemical_formula_weight 1011.1
_space_group_IT_number 58
_symmetry_cell_setting orthorhombic
_symmetry_space_group_name_Hall '-P 2 2n'
_symmetry_space_group_name_H-M 'P n n m'
_cell_angle_alpha 90
_cell_angle_beta 90
_cell_angle_gamma 90
_cell_formula_units_Z 4
_cell_length_a 10.9411(7)
_cell_length_b 13.449(1)
_cell_length_c 7.714(1)
_cell_measurement_radiation 'Mo k\a'
_cell_measurement_reflns_used 8000
_cell_measurement_temperature 173
_cell_measurement_theta_max 28.08
_cell_measurement_theta_min 2.40
_cell_measurement_wavelength 0.71073
_cell_volume 1135.09(18)
_computing_cell_refinement 'Stoe CELL using 8000 reflections'
_computing_data_collection 'Stoe IPDS'
_computing_data_reduction 'Stoe DISPLAY'
_computing_molecular_graphics 'DIAMOND and SCIAN'
_computing_publication_material 'Word 2000'
_computing_structure_refinement JANA98
_computing_structure_solution SHELXS
_diffrn_measured_fraction_theta_full 0.985
_diffrn_measured_fraction_theta_max 0.985
_diffrn_measurement_device 'imaging plate system'
_diffrn_measurement_device_type 'IPDS Stoe'
_diffrn_measurement_method '??integration method??'
_diffrn_radiation_probe x-ray
_diffrn_radiation_type 'Mo K\a'
_diffrn_radiation_wavelength 0.71073
_diffrn_reflns_av_R_equivalents 0.0282
_diffrn_reflns_av_sigmaI/netI 0.0052
_diffrn_reflns_limit_h_max 14
_diffrn_reflns_limit_h_min -14
_diffrn_reflns_limit_k_max 17
_diffrn_reflns_limit_k_min -17
_diffrn_reflns_limit_l_max 10
_diffrn_reflns_limit_l_min -10
_diffrn_reflns_number 18882
_diffrn_reflns_theta_full 28.08
_diffrn_reflns_theta_max 28.08
_diffrn_reflns_theta_min 2.40
_exptl_absorpt_coefficient_mu 16.820
_exptl_absorpt_correction_T_max 0.2066
_exptl_absorpt_correction_T_min 0.0598
_exptl_absorpt_correction_type gaussian
_exptl_crystal_colour yellow
_exptl_crystal_density_meas 5.915
_exptl_crystal_density_meas_temp 173
_exptl_crystal_description plate
_exptl_crystal_F_000 1760
_exptl_crystal_size_max 0.26
_exptl_crystal_size_mid 0.18
_exptl_crystal_size_min 0.06
_refine_diff_density_max 1.06
_refine_diff_density_min -1.20
_refine_ls_extinction_method none
_refine_ls_goodness_of_fit_all 2.31
_refine_ls_goodness_of_fit_obs 2.25
_refine_ls_number_parameters 97
_refine_ls_number_reflns 1459
_refine_ls_R_factor_all 0.0241
_refine_ls_R_factor_gt 0.0214
_refine_ls_shift/esd_max 0.0013
_refine_ls_shift/esd_mean 0.0001
_refine_ls_structure_factor_coef Fsqd
_refine_ls_weighting_details w=1/(\s^2^(I)+0.0004I^2^)
_refine_ls_weighting_scheme sigma
_refine_ls_wR_factor_all 0.0565
_refine_ls_wR_factor_gt 0.0559
_reflns_limit_h_max 14
_reflns_limit_h_min 0
_reflns_limit_k_max 17
_reflns_limit_k_min 0
_reflns_limit_l_max 10
_reflns_limit_l_min 0
_reflns_number_observed 1355
_reflns_number_total 1459
_reflns_observed_criterion 3
_cod_data_source_file b203556a.cif
_cod_data_source_block 173K
_cod_depositor_comments
;
The following automatic conversions were performed:
'_diffrn_radiation_probe' value 'X-ray' changed to 'x-ray' according to
'/home/saulius/struct/CIF-dictionaries/cif_core.dic' dictionary named
'cif_core.dic' version 2.4.1 from 2010-06-29.

Automatic conversion script
Id: cif_fix_enum 1527 2010-12-29 10:47:43Z saulius 

 Updated bibliographic information.

 Antanas Vaitkus,
 2019-10-03
;
_cod_original_cell_volume 1135.1(2)
_cod_original_formula_sum 'Ag5 I2 Sb1 S3'
_cod_database_code 7205024

loop_
_symmetry_equiv_pos_site_id
_symmetry_equiv_pos_as_xyz
1 x,y,z
2 x,y,-z
3 1/2-x,1/2+y,1/2+z
4 1/2-x,1/2+y,1/2-z
5 -x,-y,-z
6 -x,-y,z
7 1/2+x,1/2-y,1/2-z
8 1/2+x,1/2-y,1/2+z

loop_
_atom_site_aniso_label
_atom_site_aniso_U_11
_atom_site_aniso_U_22
_atom_site_aniso_U_33
_atom_site_aniso_U_12
_atom_site_aniso_U_13
_atom_site_aniso_U_23
Ag1 0.0365(7) 0.0229(3) 0.0203(5) -0.0043(2) -0.0020(2) -0.0024(3)
Ag1' 0.106(3) 0.0230(6) 0.022(1) -0.0187(9) -0.0101(7) -0.0020(7)
Ag2 0.067(1) 0.097(2) 0.0170(3) 0.058(2) 0 0
Ag2' 0.045(2) 0.042(2) 0.0185(6) 0.026(1) 0 0
Ag3 0.0189(4) 0.0423(5) 0.0603(9) -0.0032(3) -0.0150(5) -0.0073(5)
Ag3' 0.0138(4) 0.0324(5) 0.102(2) -0.0065(3) 0 0
Ag4 0.0196(4) 0.0659(9) 0.0733(9) -0.0108(4) -0.0014(4) -0.0383(8)
Ag4' 0.0335(6) 0.059(1) 0.087(1) -0.0280(6) 0 0
I1 0.0187(1) 0.0332(1) 0.0199(1) 0.00108(9) 0 0
I2 0.0186(1) 0.0167(1) 0.0389(2) 0.00076(8) 0 0
Sb 0.0077(1) 0.0202(1) 0.0224(1) -0.00041(8) 0 0
S1 0.0168(4) 0.0131(4) 0.0164(4) -0.0028(3) 0 0
S2 0.0164(3) 0.0159(3) 0.0145(3) 0.0007(2) -0.0019(2) -0.0023(2)

loop_
_atom_site_label
_atom_site_type_symbol
_atom_site_symmetry_multiplicity
_atom_site_occupancy
_atom_site_fract_x
_atom_site_fract_y
_atom_site_fract_z
_atom_site_U_iso_or_equiv
Ag1 Ag 1 0.65(2) 0.2722(1) 0.2308(1) 0.2901(4) 0.0266(3)
Ag1' Ag 1 0.35(2) 0.2805(4) 0.2398(3) 0.2578(9) 0.050(1)
Ag2 Ag 2 0.72(1) 0.2131(4) 0.4929(4) 0 0.0602(9)
Ag2' Ag 2 0.28(1) 0.2590(7) 0.5302(4) 0 0.0351(9)
Ag3 Ag 1 0.294(2) 0.00665(9) 0.14515(8) -0.1333(2) 0.0405(4)
Ag3' Ag 2 0.412(3) 0.01766(8) 0.87188(8) 0 0.0493(7)
Ag4 Ag 1 0.293(1) 0.53304(8) 0.4380(1) 0.2749(2) 0.0529(5)
Ag4' Ag 2 0.414(3) 0.5 0.5 0.1897(2) 0.0598(5)
I1 I 2 1 0.55165(2) 0.29339(2) 0 0.02391(8)
I2 I 2 1 0.04040(2) 0.64429(2) 0 0.02472(8)
Sb Sb 2 1 0.31671(2) 0.99526(2) 0 0.01678(7)
S1 S 2 1 0.21057(8) 0.15293(6) 0 0.0154(2)
S2 S 1 1 0.30271(5) 0.42204(5) 0.26774(8) 0.0156(2)

loop_
_atom_type_symbol
_atom_type_oxidation_number
_atom_type_number_in_cell
_atom_type_scat_dispersion_real
_atom_type_scat_dispersion_imag
_atom_type_scat_source
_atom_type_scat_Cromer_Mann_a1
_atom_type_scat_Cromer_Mann_b1
_atom_type_scat_Cromer_Mann_a2
_atom_type_scat_Cromer_Mann_b2
_atom_type_scat_Cromer_Mann_a3
_atom_type_scat_Cromer_Mann_b3
_atom_type_scat_Cromer_Mann_a4
_atom_type_scat_Cromer_Mann_b4
_atom_type_scat_Cromer_Mann_c
Ag 0 40 -0.897 1.102 International_Tables_Vol_C 19.2808 0.6446 16.688499 7.4726 4.8045 24.6605 1.0463 99.815598 5.179
I 0 16 -0.474 1.812 International_Tables_Vol_C 20.1472 4.347 18.9949 0.3814 7.5138 27.766001 2.2735 66.877602 4.0712
Sb 0 8 -0.587 1.546 International_Tables_Vol_C 19.6418 5.3034 19.0455 0.4607 5.0371 27.9074 2.6827 75.282501 4.5909
S 0 24 0.125 0.123 International_Tables_Vol_C 6.9053 1.4679 5.2034 22.215099 1.4379 0.2536 1.5863 56.172001 0.8669

loop_
_geom_angle_atom_site_label_1
_geom_angle_atom_site_label_2
_geom_angle_atom_site_label_3
_geom_angle
_geom_angle_site_symmetry_1
_geom_angle_site_symmetry_2
_geom_angle_site_symmetry_3
Ag1' Ag1 Ag2' 146(1) . . 3_545
Ag1' Ag1 Ag3 72(1) . . 8_555
Ag1' Ag1 I1 140.8(9) . . 7_455
Ag1' Ag1 I2 115.6(9) . . 3_545
Ag1' Ag1 S1 60(1) . . .
Ag1' Ag1 S2 60(1) . . .
Ag2' Ag1 Ag3 116.6(1) 3_545 . 8_555
Ag2' Ag1 I1 62.1(1) 3_545 . 7_455
Ag2' Ag1 I2 56.0(1) 3_545 . 3_545
Ag2' Ag1 S1 94.00(8) 3_545 . .
Ag2' Ag1 S2 153.0(1) 3_545 . .
Ag3 Ag1 I1 129.33(9) 8_555 . 7_455
Ag3 Ag1 I2 61.35(4) 8_555 . 3_545
Ag3 Ag1 S1 126.98(9) 8_555 . .
Ag3 Ag1 S2 51.48(4) 8_555 . .
I1 Ag1 I2 103.46(8) 7_455 . 3_545
I1 Ag1 S1 102.75(5) 7_455 . .
I1 Ag1 S2 104.64(6) 7_455 . .
I2 Ag1 S1 121.14(7) 3_545 . .
I2 Ag1 S2 110.38(6) 3_545 . .
S1 Ag1 S2 112.4(1) . . .
Ag1 Ag1' Ag3 103(1) . . 8_555
Ag1 Ag1' I1 35.9(8) . . 7_455
Ag1 Ag1' I2 59.3(9) . . 3_545
Ag1 Ag1' S1 114(1) . . .
Ag1 Ag1' S2 115(1) . . .
Ag3 Ag1' I1 123.7(2) 8_555 . 7_455
Ag3 Ag1' I2 60.9(1) 8_555 . 3_545
Ag3 Ag1' S1 136.7(2) 8_555 . .
Ag3 Ag1' S2 53.42(9) 8_555 . .
I1 Ag1' I2 95.1(2) 7_455 . 3_545
I1 Ag1' S1 99.6(1) 7_455 . .
I1 Ag1' S2 101.6(2) 7_455 . .
I2 Ag1' S1 120.7(2) 3_545 . .
I2 Ag1' S2 110.0(2) 3_545 . .
S1 Ag1' S2 122.3(3) . . .
Ag2' Ag2 I2 87.9(7) . . .
Ag2' Ag2 S2 89.5(4) . . .
Ag2' Ag2 S2 89.5(4) . . 2_555
I2 Ag2 S2 123.5(1) . . .
I2 Ag2 S2 123.5(1) . . 2_555
S2 Ag2 S2 113.0(2) . . 2_555
S2 Ag2 S2 113.0(2) 2_555 . .
Ag1 Ag2' Ag1 61.5(1) 3_554 . 4_555
Ag1 Ag2' Ag2 121.7(6) 3_554 . .
Ag1 Ag2' Ag4 67.47(9) 3_554 . 5_665
Ag1 Ag2' Ag4 107.9(2) 3_554 . 6_665
Ag1 Ag2' Ag4' 117.0(2) 3_554 . .
Ag1 Ag2' Ag4' 87.8(1) 3_554 . 5_665
Ag1 Ag2' I1 55.18(9) 3_554 . 5_665
Ag1 Ag2' I2 56.5(1) 3_554 . .
Ag1 Ag2' S2 156.0(2) 3_554 . .
Ag1 Ag2' S2 95.25(7) 3_554 . 2_555
Ag1 Ag2' Ag1 61.5(1) 4_555 . 3_554
Ag1 Ag2' Ag2 121.7(6) 4_555 . .
Ag1 Ag2' Ag4 107.9(2) 4_555 . 5_665
Ag1 Ag2' Ag4 67.47(9) 4_555 . 6_665
Ag1 Ag2' Ag4' 87.8(1) 4_555 . .
Ag1 Ag2' Ag4' 117.0(2) 4_555 . 5_665
Ag1 Ag2' I1 55.18(9) 4_555 . 5_665
Ag1 Ag2' I2 56.5(1) 4_555 . .
Ag1 Ag2' S2 95.25(7) 4_555 . .
Ag1 Ag2' S2 156.0(2) 4_555 . 2_555
Ag2 Ag2' Ag4 127.5(4) . . 5_665
Ag2 Ag2' Ag4 127.5(4) . . 6_665
Ag2 Ag2' Ag4' 121.2(6) . . .
Ag2 Ag2' Ag4' 121.2(6) . . 5_665
Ag2 Ag2' I1 176.1(8) . . 5_665
Ag2 Ag2' I2 77.7(7) . . .
Ag2 Ag2' S2 74.4(3) . . .
Ag2 Ag2' S2 74.4(3) . . 2_555
Ag4 Ag2' Ag4 85.0(2) 5_665 . 6_665
Ag4 Ag2' Ag4' 73.4(2) 5_665 . .
Ag4 Ag2' Ag4' 20.82(5) 5_665 . 5_665
Ag4 Ag2' I1 54.6(1) 5_665 . 5_665
Ag4 Ag2' I2 122.4(1) 5_665 . .
Ag4 Ag2' S2 119.0(3) 5_665 . .
Ag4 Ag2' S2 53.11(9) 5_665 . 2_555
Ag4 Ag2' Ag4 85.0(2) 6_665 . 5_665
Ag4 Ag2' Ag4' 20.82(5) 6_665 . .
Ag4 Ag2' Ag4' 73.4(2) 6_665 . 5_665
Ag4 Ag2' I1 54.6(1) 6_665 . 5_665
Ag4 Ag2' I2 122.4(1) 6_665 . .
Ag4 Ag2' S2 53.11(9) 6_665 . .
Ag4 Ag2' S2 119.0(3) 6_665 . 2_555
Ag4' Ag2' Ag4' 57.5(1) . . 5_665
Ag4' Ag2' I1 62.0(1) . . 5_665
Ag4' Ag2' I2 143.3(1) . . .
Ag4' Ag2' S2 51.5(1) . . .
Ag4' Ag2' S2 98.6(2) . . 2_555
Ag4' Ag2' Ag4' 57.5(1) 5_665 . .
Ag4' Ag2' I1 62.0(1) 5_665 . 5_665
Ag4' Ag2' I2 143.3(1) 5_665 . .
Ag4' Ag2' S2 98.6(2) 5_665 . .
Ag4' Ag2' S2 51.5(1) 5_665 . 2_555
I1 Ag2' I2 98.4(2) 5_665 . .
I1 Ag2' S2 107.7(2) 5_665 . .
I1 Ag2' S2 107.7(2) 5_665 . 2_555
I2 Ag2' S2 117.5(2) . . .
I2 Ag2' S2 117.5(2) . . 2_555
S2 Ag2' S2 106.9(2) . . 2_555
S2 Ag2' S2 106.9(2) 2_555 . .
Ag1 Ag3 Ag1' 5.2(1) 8_454 . 8_454
Ag1 Ag3 Ag3 100.93(7) 8_454 . 2_555
Ag1 Ag3 Ag3' 95.21(9) 8_454 . 5_565
Ag1 Ag3 Ag4 110.11(5) 8_454 . 3_544
Ag1 Ag3 Ag4 117.01(7) 8_454 . 7_455
Ag1 Ag3 Ag4 121.21(9) 8_454 . 8_454
Ag1 Ag3 Ag4' 107.75(6) 8_454 . 3_544
Ag1 Ag3 I1 78.93(6) 8_454 . 7_454
Ag1 Ag3 I2 55.19(4) 8_454 . 5_565
Ag1 Ag3 S1 143.45(6) 8_454 . .
Ag1 Ag3 S2 53.63(4) 8_454 . 8_454
Ag1' Ag3 Ag3 106.1(1) 8_454 . 2_555
Ag1' Ag3 Ag3' 99.8(2) 8_454 . 5_565
Ag1' Ag3 Ag4 107.40(9) 8_454 . 3_544
Ag1' Ag3 Ag4 121.6(1) 8_454 . 7_455
Ag1' Ag3 Ag4 116.7(1) 8_454 . 8_454
Ag1' Ag3 Ag4' 103.5(1) 8_454 . 3_544
Ag1' Ag3 I1 74.4(1) 8_454 . 7_454
Ag1' Ag3 I2 58.9(1) 8_454 . 5_565
Ag1' Ag3 S1 146.4(1) 8_454 . .
Ag1' Ag3 S2 51.60(8) 8_454 . 8_454
Ag3 Ag3 Ag3' 18.84(6) 2_555 . 5_565
Ag3 Ag3 Ag4 104.10(6) 2_555 . 3_544
Ag3 Ag3 Ag4 22.68(4) 2_555 . 7_455
Ag3 Ag3 Ag4 121.5(1) 2_555 . 8_454
Ag3 Ag3 Ag4' 124.95(7) 2_555 . 3_544
Ag3 Ag3 I1 161.21(6) 2_555 . 7_454
Ag3 Ag3 I2 70.34(5) 2_555 . 5_565
Ag3 Ag3 S1 65.28(5) 2_555 . .
Ag3 Ag3 S2 107.59(6) 2_555 . 8_454
Ag3' Ag3 Ag4 89.55(9) 5_565 . 3_544
Ag3' Ag3 Ag4 21.82(6) 5_565 . 7_455
Ag3' Ag3 Ag4 111.9(1) 5_565 . 8_454
Ag3' Ag3 Ag4' 111.2(1) 5_565 . 3_544
Ag3' Ag3 I1 174.06(9) 5_565 . 7_454
Ag3' Ag3 I2 80.54(8) 5_565 . 5_565
Ag3' Ag3 S1 80.52(8) 5_565 . .
Ag3' Ag3 S2 89.68(7) 5_565 . 8_454
Ag4 Ag3 Ag4 83.19(5) 3_544 . 7_455
Ag4 Ag3 Ag4 27.56(6) 3_544 . 8_454
Ag4 Ag3 Ag4' 21.71(4) 3_544 . 3_544
Ag4 Ag3 I1 93.39(5) 3_544 . 7_454
Ag4 Ag3 I2 160.86(4) 3_544 . 5_565
Ag4 Ag3 S1 106.16(5) 3_544 . .
Ag4 Ag3 S2 56.73(3) 3_544 . 8_454
Ag4 Ag3 Ag4 83.19(5) 7_455 . 3_544
Ag4 Ag3 Ag4 98.83(9) 7_455 . 8_454
Ag4 Ag3 Ag4' 103.04(6) 7_455 . 3_544
Ag4 Ag3 I1 163.93(4) 7_455 . 7_454
Ag4 Ag3 I2 92.96(5) 7_455 . 5_565
Ag4 Ag3 S1 62.78(4) 7_455 . .
Ag4 Ag3 S2 103.32(5) 7_455 . 8_454
Ag4 Ag3 Ag4 27.56(6) 8_454 . 3_544
Ag4 Ag3 Ag4 98.83(9) 8_454 . 7_455
Ag4 Ag3 Ag4' 14.29(5) 8_454 . 3_544
Ag4 Ag3 I1 72.45(9) 8_454 . 7_454
Ag4 Ag3 I2 167.6(1) 8_454 . 5_565
Ag4 Ag3 S1 93.46(7) 8_454 . .
Ag4 Ag3 S2 74.63(6) 8_454 . 8_454
Ag4' Ag3 I1 71.90(5) 3_544 . 7_454
Ag4' Ag3 I2 161.18(6) 3_544 . 5_565
Ag4' Ag3 S1 107.58(4) 3_544 . .
Ag4' Ag3 S2 60.45(3) 3_544 . 8_454
I1 Ag3 I2 95.16(3) 7_454 . 5_565
I1 Ag3 S1 103.57(4) 7_454 . .
I1 Ag3 S2 87.62(4) 7_454 . 8_454
I2 Ag3 S1 88.43(4) 5_565 . .
I2 Ag3 S2 106.52(4) 5_565 . 8_454
S1 Ag3 S2 160.61(6) . . 8_454
Ag3 Ag3' Ag3 142.3(1) 5_565 . 6_565
Ag3 Ag3' Ag4 146.69(9) 5_565 . 3_554
Ag3 Ag3' Ag4 69.90(8) 5_565 . 7_465
Ag3 Ag3' Ag4 38.31(8) 5_565 . 4_555
Ag3 Ag3' Ag4 135.92(9) 5_565 . 8_464
Ag3 Ag3' Ag4' 150.84(9) 5_565 . 3_554
Ag3 Ag3' Ag4' 48.73(7) 5_565 . 7_465
Ag3 Ag3' I2 79.03(8) 5_565 . .
Ag3 Ag3' S1 74.31(7) 5_565 . 5_565
Ag3 Ag3' S2 147.69(8) 5_565 . 3_554
Ag3 Ag3' S2 66.99(6) 5_565 . 4_555
Ag3 Ag3' Ag3 142.3(1) 6_565 . 5_565
Ag3 Ag3' Ag4 38.31(8) 6_565 . 3_554
Ag3 Ag3' Ag4 135.92(9) 6_565 . 7_465
Ag3 Ag3' Ag4 146.69(9) 6_565 . 4_555
Ag3 Ag3' Ag4 69.90(8) 6_565 . 8_464
Ag3 Ag3' Ag4' 48.73(7) 6_565 . 3_554
Ag3 Ag3' Ag4' 150.84(9) 6_565 . 7_465
Ag3 Ag3' I2 79.03(8) 6_565 . .
Ag3 Ag3' S1 74.31(7) 6_565 . 5_565
Ag3 Ag3' S2 66.99(6) 6_565 . 3_554
Ag3 Ag3' S2 147.69(8) 6_565 . 4_555
Ag4 Ag3' Ag4 97.64(6) 3_554 . 7_465
Ag4 Ag3' Ag4 117.76(7) 3_554 . 4_555
Ag4 Ag3' Ag4 34.14(5) 3_554 . 8_464
Ag4 Ag3' Ag4' 14.79(4) 3_554 . 3_554
Ag4 Ag3' Ag4' 114.82(6) 3_554 . 7_465
Ag4 Ag3' I2 117.34(5) 3_554 . .
Ag4 Ag3' S1 77.70(4) 3_554 . 5_565
Ag4 Ag3' S2 61.90(3) 3_554 . 3_554
Ag4 Ag3' S2 130.32(6) 3_554 . 4_555
Ag4 Ag3' Ag4 97.64(6) 7_465 . 3_554
Ag4 Ag3' Ag4 34.14(5) 7_465 . 4_555
Ag4 Ag3' Ag4 68.26(4) 7_465 . 8_464
Ag4 Ag3' Ag4' 88.65(4) 7_465 . 3_554
Ag4 Ag3' Ag4' 21.19(3) 7_465 . 7_465
Ag4 Ag3' I2 144.97(3) 7_465 . .
Ag4 Ag3' S1 99.40(3) 7_465 . 5_565
Ag4 Ag3' S2 97.14(4) 7_465 . 3_554
Ag4 Ag3' S2 52.52(3) 7_465 . 4_555
Ag4 Ag3' Ag4 117.76(7) 4_555 . 3_554
Ag4 Ag3' Ag4 34.14(5) 4_555 . 7_465
Ag4 Ag3' Ag4 97.64(6) 4_555 . 8_464
Ag4 Ag3' Ag4' 114.82(6) 4_555 . 3_554
Ag4 Ag3' Ag4' 14.79(4) 4_555 . 7_465
Ag4 Ag3' I2 117.34(5) 4_555 . .
Ag4 Ag3' S1 77.70(4) 4_555 . 5_565
Ag4 Ag3' S2 130.32(6) 4_555 . 3_554
Ag4 Ag3' S2 61.90(3) 4_555 . 4_555
Ag4 Ag3' Ag4 34.14(5) 8_464 . 3_554
Ag4 Ag3' Ag4 68.26(4) 8_464 . 7_465
Ag4 Ag3' Ag4 97.64(6) 8_464 . 4_555
Ag4 Ag3' Ag4' 21.19(3) 8_464 . 3_554
Ag4 Ag3' Ag4' 88.65(4) 8_464 . 7_465
Ag4 Ag3' I2 144.97(3) 8_464 . .
Ag4 Ag3' S1 99.40(3) 8_464 . 5_565
Ag4 Ag3' S2 52.52(3) 8_464 . 3_554
Ag4 Ag3' S2 97.14(4) 8_464 . 4_555
Ag4' Ag3' Ag4' 108.16(4) 3_554 . 7_465
Ag4' Ag3' I2 125.90(3) 3_554 . .
Ag4' Ag3' S1 90.71(2) 3_554 . 5_565
Ag4' Ag3' S2 51.29(2) 3_554 . 3_554
Ag4' Ag3' S2 115.61(4) 3_554 . 4_555
Ag4' Ag3' Ag4' 108.16(4) 7_465 . 3_554
Ag4' Ag3' I2 125.90(3) 7_465 . .
Ag4' Ag3' S1 90.71(2) 7_465 . 5_565
Ag4' Ag3' S2 115.61(4) 7_465 . 3_554
Ag4' Ag3' S2 51.29(2) 7_465 . 4_555
I2 Ag3' S1 87.03(3) . . 5_565
I2 Ag3' S2 100.78(3) . . 3_554
I2 Ag3' S2 100.78(3) . . 4_555
S1 Ag3' S2 137.95(2) 5_565 . 3_554
S1 Ag3' S2 137.95(2) 5_565 . 4_555
S2 Ag3' S2 81.54(3) 3_554 . 4_555
S2 Ag3' S2 81.54(3) 4_555 . 3_554
Ag2' Ag4 Ag3 98.2(1) 5_665 . 3_555
Ag2' Ag4 Ag3 138.1(1) 5_665 . 7_555
Ag2' Ag4 Ag3 128.3(1) 5_665 . 8_555
Ag2' Ag4 Ag3' 146.7(1) 5_665 . 3_545
Ag2' Ag4 Ag3' 107.8(1) 5_665 . 7_565
Ag2' Ag4 Ag4 99.4(1) 5_665 . 6_665
Ag2' Ag4 Ag4' 74.7(1) 5_665 . .
Ag2' Ag4 I1 62.88(9) 5_665 . .
Ag2' Ag4 S1 88.6(1) 5_665 . 7_555
Ag2' Ag4 S2 136.0(1) 5_665 . .
Ag2' Ag4 S2 52.19(9) 5_665 . 6_665
Ag3 Ag4 Ag3 96.81(6) 3_555 . 7_555
Ag3 Ag4 Ag3 129.2(1) 3_555 . 8_555
Ag3 Ag4 Ag3' 99.84(7) 3_555 . 3_545
Ag3 Ag4 Ag3' 20.55(3) 3_555 . 7_565
Ag3 Ag4 Ag4 20.18(5) 3_555 . 6_665
Ag3 Ag4 Ag4' 51.8(1) 3_555 . .
Ag3 Ag4 I1 146.71(6) 3_555 . .
Ag3 Ag4 S1 111.17(5) 3_555 . 7_555
Ag3 Ag4 S2 86.44(4) 3_555 . .
Ag3 Ag4 S2 54.22(4) 3_555 . 6_665
Ag3 Ag4 Ag3 96.81(6) 7_555 . 3_555
Ag3 Ag4 Ag3 35.81(8) 7_555 . 8_555
Ag3 Ag4 Ag3' 11.49(3) 7_555 . 3_545
Ag3 Ag4 Ag3' 77.61(4) 7_555 . 7_565
Ag3 Ag4 Ag4 107.71(8) 7_555 . 6_665
Ag3 Ag4 Ag4' 141.9(1) 7_555 . .
Ag3 Ag4 I1 115.67(5) 7_555 . .
Ag3 Ag4 S1 49.43(3) 7_555 . 7_555
Ag3 Ag4 S2 83.82(4) 7_555 . .
Ag3 Ag4 S2 110.85(5) 7_555 . 6_665
Ag3 Ag4 Ag3 129.2(1) 8_555 . 3_555
Ag3 Ag4 Ag3 35.81(8) 8_555 . 7_555
Ag3 Ag4 Ag3' 29.80(7) 8_555 . 3_545
Ag3 Ag4 Ag3' 112.1(1) 8_555 . 7_565
Ag3 Ag4 Ag4 132.3(1) 8_555 . 6_665
Ag3 Ag4 Ag4' 148.34(9) 8_555 . .
Ag3 Ag4 I1 80.94(9) 8_555 . .
Ag3 Ag4 S1 58.51(7) 8_555 . 7_555
Ag3 Ag4 S2 74.27(6) 8_555 . .
Ag3 Ag4 S2 139.03(9) 8_555 . 6_665
Ag3' Ag4 Ag3' 82.36(5) 3_545 . 7_565
Ag3' Ag4 Ag4 107.07(8) 3_545 . 6_665
Ag3' Ag4 Ag4' 137.7(1) 3_545 . .
Ag3' Ag4 I1 110.65(6) 3_545 . .
Ag3' Ag4 S1 58.78(4) 3_545 . 7_555
Ag3' Ag4 S2 73.08(4) 3_545 . .
Ag3' Ag4 S2 121.60(7) 3_545 . 6_665
Ag3' Ag4 Ag3' 82.36(5) 7_565 . 3_545
Ag3' Ag4 Ag4 38.80(6) 7_565 . 6_665
Ag3' Ag4 Ag4' 72.4(1) 7_565 . .
Ag3' Ag4 I1 166.72(6) 7_565 . .
Ag3' Ag4 S1 92.82(4) 7_565 . 7_555
Ag3' Ag4 S2 91.62(4) 7_565 . .
Ag3' Ag4 S2 56.78(3) 7_565 . 6_665
Ag4 Ag4 Ag4' 35.9(1) 6_665 . .
Ag4 Ag4 I1 130.30(8) 6_665 . .
Ag4 Ag4 S1 131.18(8) 6_665 . 7_555
Ag4 Ag4 S2 71.43(5) 6_665 . .
Ag4 Ag4 S2 67.13(6) 6_665 . 6_665
Ag4' Ag4 I1 95.4(1) . . .
Ag4' Ag4 S1 152.51(8) . . 7_555
Ag4' Ag4 S2 74.29(5) . . .
Ag4' Ag4 S2 70.90(7) . . 6_665
I1 Ag4 S1 96.27(4) . . 7_555
I1 Ag4 S2 89.83(4) . . .
I1 Ag4 S2 115.05(5) . . 6_665
S1 Ag4 S2 130.48(6) 7_555 . .
S1 Ag4 S2 81.61(4) 7_555 . 6_665
S2 Ag4 S2 138.49(6) . . 6_665
S2 Ag4 S2 138.49(6) 6_665 . .
Ag2' Ag4' Ag2' 122.5(1) . . 5_665
Ag2' Ag4' Ag3 98.03(9) . . 3_555
Ag2' Ag4' Ag3 114.3(1) . . 8_555
Ag2' Ag4' Ag3' 114.25(9) . . 3_545
Ag2' Ag4' Ag3' 111.61(8) . . 7_565
Ag2' Ag4' Ag4 131.3(1) . . .
Ag2' Ag4' Ag4 84.4(1) . . 6_665
Ag2' Ag4' Ag4' 61.25(7) . . 5_665
Ag2' Ag4' I1 92.82(9) . . .
Ag2' Ag4' I1 60.6(1) . . 5_665
Ag2' Ag4' S2 54.38(9) . . .
Ag2' Ag4' S2 144.7(1) . . 6_665
Ag2' Ag4' Ag2' 122.5(1) 5_665 . .
Ag2' Ag4' Ag3 114.3(1) 5_665 . 3_555
Ag2' Ag4' Ag3 98.03(9) 5_665 . 8_555
Ag2' Ag4' Ag3' 111.61(8) 5_665 . 3_545
Ag2' Ag4' Ag3' 114.25(9) 5_665 . 7_565
Ag2' Ag4' Ag4 84.4(1) 5_665 . .
Ag2' Ag4' Ag4 131.3(1) 5_665 . 6_665
Ag2' Ag4' Ag4' 61.25(7) 5_665 . 5_665
Ag2' Ag4' I1 60.6(1) 5_665 . .
Ag2' Ag4' I1 92.82(9) 5_665 . 5_665
Ag2' Ag4' S2 144.7(1) 5_665 . .
Ag2' Ag4' S2 54.38(9) 5_665 . 6_665
Ag3 Ag4' Ag3 110.11(8) 3_555 . 8_555
Ag3 Ag4' Ag3' 90.67(7) 3_555 . 3_545
Ag3 Ag4' Ag3' 20.04(4) 3_555 . 7_565
Ag3 Ag4' Ag4 106.5(1) 3_555 . .
Ag3 Ag4' Ag4 17.36(6) 3_555 . 6_665
Ag3 Ag4' Ag4' 124.95(5) 3_555 . 5_665
Ag3 Ag4' I1 168.93(5) 3_555 . .
Ag3 Ag4' I1 62.87(3) 3_555 . 5_665
Ag3 Ag4' S2 100.44(5) 3_555 . .
Ag3 Ag4' S2 62.62(3) 3_555 . 6_665
Ag3 Ag4' Ag3 110.11(8) 8_555 . 3_555
Ag3 Ag4' Ag3' 20.04(4) 8_555 . 3_545
Ag3 Ag4' Ag3' 90.67(7) 8_555 . 7_565
Ag3 Ag4' Ag4 17.36(6) 8_555 . .
Ag3 Ag4' Ag4 106.5(1) 8_555 . 6_665
Ag3 Ag4' Ag4' 124.95(5) 8_555 . 5_665
Ag3 Ag4' I1 62.87(3) 8_555 . .
Ag3 Ag4' I1 168.93(5) 8_555 . 5_665
Ag3 Ag4' S2 62.62(3) 8_555 . .
Ag3 Ag4' S2 100.44(5) 8_555 . 6_665
Ag3' Ag4' Ag3' 71.84(5) 3_545 . 7_565
Ag3' Ag4' Ag4 27.52(8) 3_545 . .
Ag3' Ag4' Ag4 86.4(1) 3_545 . 6_665
Ag3' Ag4' Ag4' 144.08(3) 3_545 . 5_665
Ag3' Ag4' I1 82.83(2) 3_545 . .
Ag3' Ag4' I1 150.17(5) 3_545 . 5_665
Ag3' Ag4' S2 59.92(3) 3_545 . .
Ag3' Ag4' S2 96.15(5) 3_545 . 6_665
Ag3' Ag4' Ag3' 71.84(5) 7_565 . 3_545
Ag3' Ag4' Ag4 86.4(1) 7_565 . .
Ag3' Ag4' Ag4 27.52(8) 7_565 . 6_665
Ag3' Ag4' Ag4' 144.08(3) 7_565 . 5_665
Ag3' Ag4' I1 150.17(5) 7_565 . .
Ag3' Ag4' I1 82.83(2) 7_565 . 5_665
Ag3' Ag4' S2 96.15(5) 7_565 . .
Ag3' Ag4' S2 59.92(3) 7_565 . 6_665
Ag4 Ag4' Ag4 108.3(2) . . 6_665
Ag4 Ag4' Ag4' 125.9(1) . . 5_665
Ag4 Ag4' I1 64.16(9) . . .
Ag4 Ag4' I1 166.71(9) . . 5_665
Ag4 Ag4' S2 79.85(6) . . .
Ag4 Ag4' S2 83.75(7) . . 6_665
Ag4 Ag4' Ag4 108.3(2) 6_665 . .
Ag4 Ag4' Ag4' 125.9(1) 6_665 . 5_665
Ag4 Ag4' I1 166.71(9) 6_665 . .
Ag4 Ag4' I1 64.16(9) 6_665 . 5_665
Ag4 Ag4' S2 83.75(7) 6_665 . .
Ag4 Ag4' S2 79.85(6) 6_665 . 6_665
Ag4' Ag4' I1 62.70(3) 5_665 . .
Ag4' Ag4' I1 62.70(3) 5_665 . 5_665
Ag4' Ag4' S2 104.08(4) 5_665 . .
Ag4' Ag4' S2 104.08(4) 5_665 . 6_665
I1 Ag4' I1 125.41(6) . . 5_665
I1 Ag4' S2 84.09(2) . . .
I1 Ag4' S2 109.03(2) . . 6_665
I1 Ag4' I1 125.41(6) 5_665 . .
I1 Ag4' S2 109.03(2) 5_665 . .
I1 Ag4' S2 84.09(2) 5_665 . 6_665
S2 Ag4' S2 151.84(8) . . 6_665
S2 Ag4' S2 151.84(8) 6_665 . .
S1 Sb S2 95.59(2) 1_565 . 3_554
S1 Sb S2 95.59(2) 1_565 . 4_555
S2 Sb S2 95.19(2) 3_554 . 4_555
S2 Sb S2 95.19(2) 4_555 . 3_554

loop_
_geom_bond_atom_site_label_1
_geom_bond_atom_site_label_2
_geom_bond_distance
_geom_bond_site_symmetry_1
_geom_bond_site_symmetry_2
Ag1 Ag1' 0.291(7) . .
Ag1 Ag2' 3.165(5) . 3_545
Ag1 Ag3 3.116(2) . 8_555
Ag1 I1 2.925(2) . 7_455
Ag1 I2 2.860(2) . 3_545
Ag1 S1 2.561(3) . .
Ag1 S2 2.599(2) . .
Ag1' Ag1 0.291(7) . .
Ag1' Ag3 3.037(5) . 8_555
Ag1' I1 3.155(5) . 7_455
Ag1' I2 2.997(5) . 3_545
Ag1' S1 2.430(6) . .
Ag1' S2 2.464(4) . .
Ag2 Ag2' 0.710(8) . .
Ag2 I2 2.778(5) . .
Ag2 S2 2.477(3) . .
Ag2 S2 2.477(3) . 2_555
Ag2' Ag1 3.165(5) . 3_554
Ag2' Ag1 3.165(5) . 4_555
Ag2' Ag2 0.710(8) . .
Ag2' Ag4 3.139(6) . 5_665
Ag2' Ag4 3.139(6) . 6_665
Ag2' Ag4' 3.043(7) . .
Ag2' Ag4' 3.043(7) . 5_665
Ag2' I1 3.149(6) . 5_665
Ag2' I2 2.842(7) . .
Ag2' S2 2.571(3) . .
Ag2' S2 2.571(3) . 2_555
Ag3 Ag1 3.116(2) . 8_454
Ag3 Ag1' 3.037(5) . 8_454
Ag3 Ag3 2.057(2) . 2_555
Ag3 Ag3' 1.087(2) . 5_565
Ag3 Ag4 2.907(2) . 3_544
Ag3 Ag4 2.997(2) . 7_455
Ag3 Ag4 1.355(2) . 8_454
Ag3 Ag4' 2.383(2) . 3_544
Ag3 I1 2.988(2) . 7_454
Ag3 I2 3.056(1) . 5_565
Ag3 S1 2.459(1) . .
Ag3 S2 2.525(1) . 8_454
Ag3' Ag3 1.087(2) . 5_565
Ag3' Ag3 1.087(2) . 6_565
Ag3' Ag4 2.029(2) . 3_554
Ag3' Ag4 3.095(2) . 7_465
Ag3' Ag4 2.029(2) . 4_555
Ag3' Ag4 3.095(2) . 8_464
Ag3' Ag4' 2.955(2) . 3_554
Ag3' Ag4' 2.955(2) . 7_465
Ag3' I2 3.071(1) . .
Ag3' S1 2.519(1) . 5_565
Ag3' S2 2.7436(9) . 3_554
Ag3' S2 2.7436(9) . 4_555
Ag4 Ag2' 3.139(6) . 5_665
Ag4 Ag3 2.907(2) . 3_555
Ag4 Ag3 2.997(2) . 7_555
Ag4 Ag3 1.355(2) . 8_555
Ag4 Ag3' 2.029(2) . 3_545
Ag4 Ag3' 3.095(2) . 7_565
Ag4 Ag4 1.817(2) . 6_665
Ag4 Ag4' 1.121(2) . .
Ag4 I1 2.885(2) . .
Ag4 S1 2.878(1) . 7_555
Ag4 S2 2.530(1) . .
Ag4 S2 2.603(1) . 6_665
Ag4' Ag2' 3.043(7) . .
Ag4' Ag2' 3.043(7) . 5_665
Ag4' Ag3 2.383(2) . 3_555
Ag4' Ag3 2.383(2) . 8_555
Ag4' Ag3' 2.955(2) . 3_545
Ag4' Ag3' 2.955(2) . 7_565
Ag4' Ag4 1.121(2) . .
Ag4' Ag4 1.121(2) . 6_665
Ag4' Ag4' 2.927(2) . 5_665
Ag4' I1 3.1910(8) . .
Ag4' I1 3.1910(8) . 5_665
Ag4' S2 2.4741(7) . .
Ag4' S2 2.4741(7) . 6_665
Sb S1 2.4177(9) . 1_565
Sb S2 2.4262(6) . 3_554
Sb S2 2.4262(6) . 4_555
